data_4311785
loop_
_publ_author_name
'R. Cejudo-Mar\'in'
'G. Alzuet'
'S. Ferrer'
'J. Borr\'as'
'A. Casti\~neiras'
'E. Monzani'
'L. Casella'

_publ_contact_author
;
      Santiago Garc\'ia-Granda
      Departamento de Qu\'imica F\'isica y Anal\'itica
      Facultad de Qu\'imica
      Universidad de Oviedo
      Avda. Juli\'an Claver\'ia, 8
      33071 Oviedo
      Spain
;
_publ_contact_author_email sgg@sauron.quimica.uniovi.es
_publ_contact_author_fax '0034 98 5103125'
_publ_contact_author_phone '0034 98 5103477'
_publ_section_title
;
 Functional Superoxide Dismutase Mimics. Structural Characterization and
 Magnetic Exchange Interactions of Copper(II)-N-Substituted Sulfonamide
 Dimer Complexes
;
_journal_name_full 'Inorganic Chemistry'
_journal_page_first 6805
_journal_page_last 6814
_journal_paper_doi 10.1021/ic049718w
_journal_volume 43
_journal_year 2004
_chemical_formula_sum 'C13 H10 N2 O2 S2'
_chemical_formula_weight 290.35
_chemical_name_systematic
; 
 ? 
;
_space_group_IT_number 14
_symmetry_cell_setting monoclinic
_symmetry_space_group_name_Hall '-P 2ybc'
_symmetry_space_group_name_H-M 'P 1 21/c 1'
_atom_sites_solution_hydrogens difmap
_atom_sites_solution_primary direct
_atom_sites_solution_secondary difmap
_audit_creation_method SHELXL-97
_cell_angle_alpha 90.00
_cell_angle_beta 90.993(7)
_cell_angle_gamma 90.00
_cell_formula_units_Z 4
_cell_length_a 12.8179(15)
_cell_length_b 9.1246(11)
_cell_length_c 11.0332(8)
_cell_measurement_reflns_used 25
_cell_measurement_temperature 293(2)
_cell_measurement_theta_max 37.42
_cell_measurement_theta_min 12.66
_cell_volume 1290.2(2)
_computing_cell_refinement 'CAD4-Express Software (Nonius, 1994)'
_computing_data_collection 'CAD4-Express Software (Nonius, 1994)'
_computing_data_reduction 'GENHKL (Kretschmar, 1997)'
_computing_molecular_graphics 'PLATON (Spek, 2002)'
_computing_publication_material 'SHELXL-97 (Sheldrick, 1997)'
_computing_structure_refinement 'SHELXL-97 (Sheldrick, 1997)'
_computing_structure_solution 'SHELXS-97 (Sheldrick, 1990)'
_diffrn_ambient_temperature 293(2)
_diffrn_measured_fraction_theta_full 1.000
_diffrn_measured_fraction_theta_max 1.000
_diffrn_measurement_device_type 'MACH3 Enraf Nonius'
_diffrn_measurement_method omega/2theta
_diffrn_radiation_monochromator graphite
_diffrn_radiation_source 'fine-focus sealed tube'
_diffrn_radiation_type CuK\a
_diffrn_radiation_wavelength 1.54184
_diffrn_reflns_av_R_equivalents 0.0050
_diffrn_reflns_av_sigmaI/netI 0.0145
_diffrn_reflns_limit_h_max 15
_diffrn_reflns_limit_h_min -15
_diffrn_reflns_limit_k_max 11
_diffrn_reflns_limit_k_min 0
_diffrn_reflns_limit_l_max 13
_diffrn_reflns_limit_l_min 0
_diffrn_reflns_number 5452
_diffrn_reflns_theta_full 72.89
_diffrn_reflns_theta_max 72.89
_diffrn_reflns_theta_min 3.45
_diffrn_standards_decay_% 0
_diffrn_standards_interval_time 120
_diffrn_standards_number 3
_exptl_absorpt_coefficient_mu 3.742
_exptl_absorpt_correction_T_max 0.5216
_exptl_absorpt_correction_T_min 0.3806
_exptl_absorpt_correction_type psi-scan
_exptl_crystal_colour orange
_exptl_crystal_density_diffrn 1.495
_exptl_crystal_density_method 'not measured'
_exptl_crystal_description prism
_exptl_crystal_F_000 600
_exptl_crystal_size_max 0.32
_exptl_crystal_size_mid 0.20
_exptl_crystal_size_min 0.20
_refine_diff_density_max 0.271
_refine_diff_density_min -0.300
_refine_diff_density_rms 0.050
_refine_ls_extinction_coef 0.0032(3)
_refine_ls_extinction_expression Fc^*^=kFc[1+0.001xFc^2^\l^3^/sin(2\q)]^-1/4^
_refine_ls_extinction_method SHELXL
_refine_ls_goodness_of_fit_ref 1.086
_refine_ls_hydrogen_treatment noref
_refine_ls_matrix_type full
_refine_ls_number_parameters 173
_refine_ls_number_reflns 2582
_refine_ls_number_restraints 0
_refine_ls_restrained_S_all 1.086
_refine_ls_R_factor_all 0.0435
_refine_ls_R_factor_gt 0.0348
_refine_ls_shift/su_max 0.000
_refine_ls_shift/su_mean 0.000
_refine_ls_structure_factor_coef Fsqd
_refine_ls_weighting_details 'calc w=1/[\s^2^(Fo^2^)+(0.0538P)^2^+0.6099P] where P=(Fo^2^+2Fc^2^)/3'
_refine_ls_weighting_scheme calc
_refine_ls_wR_factor_gt 0.0971
_refine_ls_wR_factor_ref 0.1039
_reflns_number_gt 2257
_reflns_number_total 2582
_reflns_threshold_expression >2sigma(I)
_cod_data_source_file ic049718wsi20040304_101648_1.cif
_cod_data_source_block 02jb01
_cod_depositor_comments
;
The following automatic conversions were performed:

'_exptl_absorpt_correction_type' tag value 'psi-scans' was replaced
with 'psi-scan' value.

Automatic conversion script
Id: cif_fix_values 1646 2011-03-28 12:23:43Z adriana 
;
_cod_database_code 4311785

loop_
_symmetry_equiv_pos_as_xyz
'x, y, z'
'-x, y+1/2, -z+1/2'
'-x, -y, -z'
'x, -y-1/2, z-1/2'

loop_
_atom_site_label
_atom_site_type_symbol
_atom_site_fract_x
_atom_site_fract_y
_atom_site_fract_z
_atom_site_U_iso_or_equiv
_atom_site_adp_type
_atom_site_occupancy
_atom_site_symmetry_multiplicity
_atom_site_calc_flag
_atom_site_refinement_flags
_atom_site_disorder_assembly
_atom_site_disorder_group
S1 S 0.33370(4) 0.28150(6) 0.71716(5) 0.04777(18) Uani 1 1 d . . .
S2 S 0.35304(4) 0.63890(5) 0.72221(4) 0.03857(16) Uani 1 1 d . . .
O11 O 0.34468(12) 0.56730(17) 0.83798(13) 0.0489(4) Uani 1 1 d . . .
O12 O 0.40013(13) 0.78130(15) 0.71797(16) 0.0548(4) Uani 1 1 d . . .
N11 N 0.44466(13) 0.31778(17) 0.53352(15) 0.0381(4) Uani 1 1 d . . .
H11A H 0.4939 0.3609 0.4782 0.046 Uiso 1 1 d R . .
N12 N 0.41536(13) 0.54070(16) 0.62661(15) 0.0397(4) Uani 1 1 d . . .
C1 C 0.3656(2) 0.1312(2) 0.6293(2) 0.0541(6) Uani 1 1 d . . .
H1 H 0.3518 0.0292 0.6532 0.065 Uiso 1 1 d R . .
C2 C 0.42439(17) 0.1696(2) 0.5369(2) 0.0466(5) Uani 1 1 d . . .
H2 H 0.4564 0.1105 0.4740 0.056 Uiso 1 1 d R . .
C3 C 0.40245(14) 0.3961(2) 0.62270(16) 0.0345(4) Uani 1 1 d . . .
C4 C 0.22514(15) 0.6566(2) 0.66184(17) 0.0376(4) Uani 1 1 d . . .
C5 C 0.14538(16) 0.5796(2) 0.71145(18) 0.0410(4) Uani 1 1 d . . .
H5 H 0.1591 0.5124 0.7756 0.049 Uiso 1 1 d R . .
C6 C 0.04188(16) 0.5947(2) 0.66572(18) 0.0443(5) Uani 1 1 d . . .
C7 C -0.04224(19) 0.5162(3) 0.7146(3) 0.0596(6) Uani 1 1 d . . .
H7 H -0.0227 0.4491 0.7895 0.072 Uiso 1 1 d R . .
C8 C -0.1407(2) 0.5340(4) 0.6683(3) 0.0737(8) Uani 1 1 d . . .
H8 H -0.2033 0.4828 0.7050 0.088 Uiso 1 1 d R . .
C9 C -0.1599(2) 0.6316(4) 0.5738(3) 0.0769(9) Uani 1 1 d . . .
H9 H -0.2350 0.6360 0.5465 0.092 Uiso 1 1 d R . .
C10 C -0.0811(2) 0.7089(4) 0.5238(2) 0.0702(8) Uani 1 1 d . . .
H10 H -0.0990 0.7818 0.4594 0.084 Uiso 1 1 d R . .
C11 C 0.02331(18) 0.6927(3) 0.5686(2) 0.0507(5) Uani 1 1 d . . .
C12 C 0.1081(2) 0.7687(3) 0.5186(2) 0.0579(6) Uani 1 1 d . . .
H12 H 0.0920 0.8480 0.4531 0.070 Uiso 1 1 d R . .
C13 C 0.20725(19) 0.7523(3) 0.5627(2) 0.0501(5) Uani 1 1 d . . .
H13 H 0.2648 0.8044 0.5289 0.060 Uiso 1 1 d R . .

loop_
_atom_site_aniso_label
_atom_site_aniso_U_11
_atom_site_aniso_U_22
_atom_site_aniso_U_33
_atom_site_aniso_U_23
_atom_site_aniso_U_13
_atom_site_aniso_U_12
S1 0.0584(3) 0.0369(3) 0.0485(3) 0.0044(2) 0.0125(2) -0.0063(2)
S2 0.0428(3) 0.0331(3) 0.0398(3) -0.00474(18) 0.00175(18) -0.00011(18)
O11 0.0583(9) 0.0532(9) 0.0351(7) -0.0006(6) -0.0001(6) 0.0088(7)
O12 0.0579(9) 0.0334(7) 0.0728(11) -0.0091(7) -0.0051(8) -0.0080(7)
N11 0.0402(8) 0.0334(8) 0.0407(8) -0.0016(6) 0.0046(6) 0.0010(6)
N12 0.0434(9) 0.0311(8) 0.0450(9) -0.0022(7) 0.0106(7) -0.0018(7)
C1 0.0650(14) 0.0317(10) 0.0659(14) 0.0007(10) 0.0057(11) -0.0051(9)
C2 0.0530(12) 0.0324(10) 0.0544(12) -0.0056(9) -0.0012(9) 0.0030(9)
C3 0.0330(8) 0.0321(9) 0.0384(9) 0.0011(7) -0.0004(7) -0.0004(7)
C4 0.0436(10) 0.0352(9) 0.0340(9) -0.0036(7) 0.0032(7) 0.0030(8)
C5 0.0478(11) 0.0372(10) 0.0382(10) 0.0012(8) 0.0059(8) 0.0050(8)
C6 0.0463(11) 0.0442(11) 0.0426(10) -0.0089(9) 0.0080(8) 0.0055(9)
C7 0.0500(13) 0.0606(14) 0.0686(16) -0.0065(12) 0.0138(11) 0.0004(11)
C8 0.0489(14) 0.091(2) 0.0819(19) -0.0285(17) 0.0157(13) -0.0025(14)
C9 0.0450(13) 0.116(3) 0.0698(17) -0.0339(18) -0.0005(12) 0.0120(15)
C10 0.0639(16) 0.096(2) 0.0507(14) -0.0126(14) -0.0100(12) 0.0228(15)
C11 0.0528(12) 0.0593(13) 0.0401(11) -0.0079(10) -0.0007(9) 0.0115(11)
C12 0.0713(15) 0.0609(14) 0.0414(11) 0.0102(10) -0.0033(10) 0.0090(12)
C13 0.0602(13) 0.0483(12) 0.0420(11) 0.0074(9) 0.0062(9) -0.0013(10)

loop_
_atom_type_symbol
_atom_type_description
_atom_type_scat_dispersion_real
_atom_type_scat_dispersion_imag
_atom_type_scat_source
S S 0.3331 0.5567 'International Tables Vol C Tables 4.2.6.8 and 6.1.1.4'
O O 0.0492 0.0322 'International Tables Vol C Tables 4.2.6.8 and 6.1.1.4'
N N 0.0311 0.0180 'International Tables Vol C Tables 4.2.6.8 and 6.1.1.4'
C C 0.0181 0.0091 'International Tables Vol C Tables 4.2.6.8 and 6.1.1.4'
H H 0.0000 0.0000 'International Tables Vol C Tables 4.2.6.8 and 6.1.1.4'

loop_
_geom_angle_atom_site_label_1
_geom_angle_atom_site_label_2
_geom_angle_atom_site_label_3
_geom_angle
_geom_angle_site_symmetry_1
_geom_angle_site_symmetry_3
_geom_angle_publ_flag
C3 S1 C1 90.81(10) . . ?
O12 S2 O11 118.54(10) . . ?
O12 S2 N12 105.64(9) . . ?
O11 S2 N12 112.00(9) . . ?
O12 S2 C4 107.06(9) . . ?
O11 S2 C4 107.04(9) . . ?
N12 S2 C4 105.79(9) . . ?
C3 N11 C2 115.20(17) . . ?
C3 N11 H11A 121.5 . . ?
C2 N11 H11A 122.7 . . ?
C3 N12 S2 120.75(14) . . ?
C2 C1 S1 111.35(17) . . ?
C2 C1 H1 124.3 . . ?
S1 C1 H1 123.6 . . ?
C1 C2 N11 112.96(19) . . ?
C1 C2 H2 130.8 . . ?
N11 C2 H2 116.2 . . ?
N12 C3 N11 120.14(17) . . ?
N12 C3 S1 130.17(15) . . ?
N11 C3 S1 109.68(13) . . ?
C5 C4 C13 121.05(19) . . ?
C5 C4 S2 119.95(15) . . ?
C13 C4 S2 119.00(16) . . ?
C4 C5 C6 120.72(19) . . ?
C4 C5 H5 120.1 . . ?
C6 C5 H5 119.1 . . ?
C7 C6 C11 119.5(2) . . ?
C7 C6 C5 122.1(2) . . ?
C11 C6 C5 118.4(2) . . ?
C8 C7 C6 120.4(3) . . ?
C8 C7 H7 124.7 . . ?
C6 C7 H7 114.9 . . ?
C7 C8 C9 120.5(3) . . ?
C7 C8 H8 121.8 . . ?
C9 C8 H8 117.5 . . ?
C10 C9 C8 121.0(3) . . ?
C10 C9 H9 125.0 . . ?
C8 C9 H9 114.0 . . ?
C9 C10 C11 120.4(3) . . ?
C9 C10 H10 118.2 . . ?
C11 C10 H10 121.3 . . ?
C12 C11 C6 119.2(2) . . ?
C12 C11 C10 122.6(2) . . ?
C6 C11 C10 118.3(2) . . ?
C13 C12 C11 121.8(2) . . ?
C13 C12 H12 119.8 . . ?
C11 C12 H12 118.0 . . ?
C12 C13 C4 118.8(2) . . ?
C12 C13 H13 121.8 . . ?
C4 C13 H13 119.4 . . ?

loop_
_geom_bond_atom_site_label_1
_geom_bond_atom_site_label_2
_geom_bond_distance
_geom_bond_site_symmetry_2
_geom_bond_publ_flag
S1 C3 1.7288(19) . ?
S1 C1 1.733(2) . ?
S2 O12 1.4338(15) . ?
S2 O11 1.4403(15) . ?
S2 N12 1.6071(16) . ?
S2 C4 1.766(2) . ?
N11 C3 1.338(2) . ?
N11 C2 1.378(3) . ?
N11 H11A 0.9692 . ?
N12 C3 1.330(2) . ?
C1 C2 1.325(3) . ?
C1 H1 0.9837 . ?
C2 H2 0.9744 . ?
C4 C5 1.363(3) . ?
C4 C13 1.416(3) . ?
C5 C6 1.418(3) . ?
C5 H5 0.9501 . ?
C6 C7 1.410(3) . ?
C6 C11 1.413(3) . ?
C7 C8 1.363(4) . ?
C7 H7 1.0547 . ?
C8 C9 1.390(5) . ?
C8 H8 1.0177 . ?
C9 C10 1.357(5) . ?
C9 H9 1.0034 . ?
C10 C11 1.426(3) . ?
C10 H10 0.9973 . ?
C11 C12 1.409(4) . ?
C12 C13 1.361(4) . ?
C12 H12 1.0406 . ?
C13 H13 0.9578 . ?

loop_
_geom_hbond_atom_site_label_D
_geom_hbond_atom_site_label_H
_geom_hbond_atom_site_label_A
_geom_hbond_distance_DH
_geom_hbond_distance_HA
_geom_hbond_distance_DA
_geom_hbond_angle_DHA
_geom_hbond_site_symmetry_A
N11 H11A N12 0.97 1.88 2.849(2) 175.4 3_666

loop_
_geom_torsion_atom_site_label_1
_geom_torsion_atom_site_label_2
_geom_torsion_atom_site_label_3
_geom_torsion_atom_site_label_4
_geom_torsion
_geom_torsion_site_symmetry_1
_geom_torsion_site_symmetry_2
_geom_torsion_site_symmetry_3
_geom_torsion_site_symmetry_4
_geom_torsion_publ_flag
O12 S2 N12 C3 168.89(16) . . . . ?
O11 S2 N12 C3 38.48(19) . . . . ?
C4 S2 N12 C3 -77.80(17) . . . . ?
C3 S1 C1 C2 0.31(19) . . . . ?
S1 C1 C2 N11 -0.3(3) . . . . ?
C3 N11 C2 C1 0.1(3) . . . . ?
S2 N12 C3 N11 171.85(14) . . . . ?
S2 N12 C3 S1 -6.6(3) . . . . ?
C2 N11 C3 N12 -178.61(18) . . . . ?
C2 N11 C3 S1 0.1(2) . . . . ?
C1 S1 C3 N12 178.3(2) . . . . ?
C1 S1 C3 N11 -0.25(15) . . . . ?
O12 S2 C4 C5 -142.00(16) . . . . ?
O11 S2 C4 C5 -13.92(18) . . . . ?
N12 S2 C4 C5 105.68(16) . . . . ?
O12 S2 C4 C13 37.44(19) . . . . ?
O11 S2 C4 C13 165.53(16) . . . . ?
N12 S2 C4 C13 -74.88(18) . . . . ?
C13 C4 C5 C6 -0.7(3) . . . . ?
S2 C4 C5 C6 178.73(15) . . . . ?
C4 C5 C6 C7 179.7(2) . . . . ?
C4 C5 C6 C11 -0.7(3) . . . . ?
C11 C6 C7 C8 0.3(3) . . . . ?
C5 C6 C7 C8 179.8(2) . . . . ?
C6 C7 C8 C9 -1.2(4) . . . . ?
C7 C8 C9 C10 1.4(4) . . . . ?
C8 C9 C10 C11 -0.8(4) . . . . ?
C7 C6 C11 C12 -178.8(2) . . . . ?
C5 C6 C11 C12 1.6(3) . . . . ?
C7 C6 C11 C10 0.3(3) . . . . ?
C5 C6 C11 C10 -179.2(2) . . . . ?
C9 C10 C11 C12 179.0(3) . . . . ?
C9 C10 C11 C6 -0.1(4) . . . . ?
C6 C11 C12 C13 -1.1(4) . . . . ?
C10 C11 C12 C13 179.8(2) . . . . ?
C11 C12 C13 C4 -0.3(4) . . . . ?
C5 C4 C13 C12 1.2(3) . . . . ?
S2 C4 C13 C12 -178.19(18) . . . . ?

loop_
_cod_related_entry_id
_cod_related_entry_database
_cod_related_entry_code
1 ChemSpider 1689900
